data_7031340
loop_
_publ_author_name
'Lyubov, Dmitry M.'
'Cherkasov, Anton V.'
'Fukin, Georgy K.'
'Ketkov, Sergey Yu'
'Shavyrin, Andrey S.'
'Trifonov, Alexander A.'

_publ_section_title
;
 Trinuclear alkyl hydrido rare-earth complexes supported by
 amidopyridinato ligands: synthesis, structures, C-Si bond activation and
 catalytic activity in ethylene polymerization.
;
_journal_issue 38
_journal_name_full 'Dalton transactions (Cambridge, England : 2003)'
_journal_page_first 14450
_journal_page_last 14460
_journal_paper_doi 10.1039/c4dt00806e
_journal_volume 43
_journal_year 2014
_chemical_formula_sum 'C105 H157 Lu3 N6 O2 Si'
_chemical_formula_weight 2088.37
_chemical_name_systematic
; 
 ? 
;
_space_group_IT_number 2
_symmetry_cell_setting triclinic
_symmetry_space_group_name_Hall '-P 1'
_symmetry_space_group_name_H-M 'P -1'
_atom_sites_solution_hydrogens geom
_atom_sites_solution_primary direct
_atom_sites_solution_secondary difmap
_audit_creation_method SHELXL-97
_cell_angle_alpha 88.307(6)
_cell_angle_beta 74.884(6)
_cell_angle_gamma 83.034(6)
_cell_formula_units_Z 2
_cell_length_a 16.3929(14)
_cell_length_b 17.2417(14)
_cell_length_c 20.1103(16)
_cell_measurement_reflns_used 900
_cell_measurement_temperature 100(2)
_cell_measurement_theta_max 30
_cell_measurement_theta_min 2
_cell_volume 5446.8(8)
_computing_cell_refinement 'Bruker SMART'
_computing_data_collection 'Bruker SMART'
_computing_data_reduction 'Bruker SHELXTL'
_computing_molecular_graphics 'Bruker SHELXTL'
_computing_publication_material 'Bruker SHELXTL'
_computing_structure_refinement 'SHELXL-97 (Sheldrick, 1997)'
_computing_structure_solution 'SHELXS-97 (Sheldrick, 1990)'
_diffrn_ambient_temperature 100(2)
_diffrn_measured_fraction_theta_full 0.928
_diffrn_measured_fraction_theta_max 0.928
_diffrn_measurement_device_type 'CCD area detector'
_diffrn_measurement_method '\w scans'
_diffrn_radiation_monochromator graphite
_diffrn_radiation_source 'sealed tube'
_diffrn_radiation_type MoK\a
_diffrn_radiation_wavelength 0.71073
_diffrn_reflns_av_R_equivalents 0.0000
_diffrn_reflns_av_sigmaI/netI 0.2042
_diffrn_reflns_limit_h_max 18
_diffrn_reflns_limit_h_min -17
_diffrn_reflns_limit_k_max 19
_diffrn_reflns_limit_k_min -19
_diffrn_reflns_limit_l_max 22
_diffrn_reflns_limit_l_min 0
_diffrn_reflns_number 15377
_diffrn_reflns_theta_full 23.73
_diffrn_reflns_theta_max 23.73
_diffrn_reflns_theta_min 1.44
_exptl_absorpt_coefficient_mu 2.754
_exptl_absorpt_correction_T_max 0.7703
_exptl_absorpt_correction_T_min 0.5825
_exptl_absorpt_correction_type multi-scan
_exptl_absorpt_process_details
;
S. Parkin, B. Moezzi, H. Hope, J. Appl. Cryst., (1995)., 28, 53-56
;
_exptl_crystal_colour yellow
_exptl_crystal_density_diffrn 1.273
_exptl_crystal_density_method 'not measured'
_exptl_crystal_description prism
_exptl_crystal_F_000 2144
_exptl_crystal_size_max 0.22
_exptl_crystal_size_mid 0.15
_exptl_crystal_size_min 0.10
_refine_diff_density_max 1.438
_refine_diff_density_min -0.800
_refine_diff_density_rms 0.112
_refine_ls_extinction_method none
_refine_ls_goodness_of_fit_ref 0.769
_refine_ls_hydrogen_treatment mixed
_refine_ls_matrix_type full
_refine_ls_number_parameters 1122
_refine_ls_number_reflns 15377
_refine_ls_number_restraints 120
_refine_ls_restrained_S_all 0.769
_refine_ls_R_factor_all 0.1316
_refine_ls_R_factor_gt 0.0538
_refine_ls_shift/su_max 0.001
_refine_ls_shift/su_mean 0.000
_refine_ls_structure_factor_coef Fsqd
_refine_ls_weighting_details 'calc w=1/[\s^2^(Fo^2^)+(0.0160P)^2^+0.0000P] where P=(Fo^2^+2Fc^2^)/3'
_refine_ls_weighting_scheme calc
_refine_ls_wR_factor_gt 0.0742
_refine_ls_wR_factor_ref 0.0864
_reflns_number_gt 7567
_reflns_number_total 15377
_reflns_threshold_expression >2sigma(I)
_cod_data_source_file c4dt00806e2.cif
_cod_data_source_block 4lu
_cod_depositor_comments
;
The following automatic conversions were performed:

'_symmetry_cell_setting' value 'Triclinic' changed to 'triclinic'
according to
/usr/data/users/saulius/crontab/automatic-downloads/rss-feeds/RSC/lib/dictionaries/cif_core.dic
dictionary named 'cif_core.dic' version 2.4.2 from 2011-04-26.

Automatic conversion script
Id: cif_fix_values 2281 2013-09-26 08:29:07Z andrius 

 Adding full bibliography for 7031340--7031341.cif.
;
_cod_original_sg_symbol_H-M P-1
_cod_database_code 7031340

loop_
_symmetry_equiv_pos_as_xyz
'x, y, z'
'-x, -y, -z'

loop_
_atom_site_label
_atom_site_type_symbol
_atom_site_fract_x
_atom_site_fract_y
_atom_site_fract_z
_atom_site_U_iso_or_equiv
_atom_site_adp_type
_atom_site_occupancy
_atom_site_symmetry_multiplicity
_atom_site_calc_flag
_atom_site_refinement_flags
_atom_site_disorder_assembly
_atom_site_disorder_group
Lu1A Lu 0.62206(2) 0.64158(2) 0.238359(19) 0.03490(11) Uani 1 1 d D . .
Si1A Si 0.63603(16) 0.55156(15) 0.07062(12) 0.0469(8) Uani 1 1 d . . .
N1A N 0.5642(4) 0.5390(4) 0.3045(3) 0.044(2) Uani 1 1 d . . .
N2A N 0.4686(3) 0.6401(4) 0.2804(3) 0.0340(19) Uani 1 1 d . . .
C1A C 0.5878(4) 0.4687(5) 0.3368(4) 0.036(2) Uani 1 1 d . . .
C2A C 0.5975(5) 0.3966(5) 0.3035(4) 0.050(3) Uani 1 1 d . . .
C3A C 0.6309(5) 0.3313(6) 0.3336(6) 0.067(4) Uani 1 1 d . . .
H3AA H 0.6384 0.2823 0.3111 0.080 Uiso 1 1 calc R . .
C4A C 0.6537(5) 0.3339(5) 0.3942(5) 0.056(3) Uani 1 1 d . . .
C5A C 0.6376(5) 0.4054(5) 0.4277(5) 0.047(3) Uani 1 1 d . . .
H5AA H 0.6504 0.4089 0.4709 0.056 Uiso 1 1 calc R . .
C6A C 0.6025(5) 0.4730(5) 0.3991(5) 0.039(3) Uani 1 1 d . . .
C7A C 0.5739(6) 0.3898(6) 0.2383(5) 0.075(4) Uani 1 1 d . . .
H7AA H 0.5806 0.3346 0.2253 0.113 Uiso 1 1 calc R . .
H7AB H 0.6109 0.4183 0.2021 0.113 Uiso 1 1 calc R . .
H7AC H 0.5145 0.4120 0.2441 0.113 Uiso 1 1 calc R . .
C8A C 0.6948(7) 0.2629(6) 0.4242(6) 0.080(3) Uani 1 1 d U . .
H8AA H 0.7427 0.2378 0.3886 0.121 Uiso 1 1 calc R . .
H8AB H 0.6529 0.2260 0.4407 0.121 Uiso 1 1 calc R . .
H8AC H 0.7154 0.2789 0.4627 0.121 Uiso 1 1 calc R . .
C9A C 0.5854(5) 0.5477(5) 0.4400(5) 0.050(3) Uani 1 1 d . . .
H9AA H 0.6177 0.5873 0.4128 0.076 Uiso 1 1 calc R . .
H9AB H 0.6029 0.5381 0.4828 0.076 Uiso 1 1 calc R . .
H9AC H 0.5245 0.5662 0.4509 0.076 Uiso 1 1 calc R . .
C10A C 0.4813(5) 0.5714(5) 0.3178(4) 0.045(3) Uani 1 1 d . . .
C11A C 0.4122(5) 0.5414(5) 0.3634(4) 0.044(3) Uani 1 1 d . . .
H11A H 0.4202 0.4946 0.3883 0.053 Uiso 1 1 calc R . .
C12A C 0.3332(5) 0.5814(5) 0.3711(4) 0.048(3) Uani 1 1 d . . .
H12A H 0.2856 0.5626 0.4025 0.058 Uiso 1 1 calc R . .
C13A C 0.3210(5) 0.6491(5) 0.3337(4) 0.043(3) Uani 1 1 d . . .
H13A H 0.2654 0.6758 0.3390 0.051 Uiso 1 1 calc R . .
C14A C 0.3910(5) 0.6776(5) 0.2882(4) 0.038(2) Uani 1 1 d . . .
C15A C 0.3788(5) 0.7496(5) 0.2486(4) 0.038(2) Uani 1 1 d . . .
C16A C 0.3562(5) 0.7438(5) 0.1871(4) 0.041(3) Uani 1 1 d . . .
C17A C 0.3399(5) 0.8135(6) 0.1525(5) 0.055(3) Uani 1 1 d . . .
H17A H 0.3249 0.8103 0.1102 0.066 Uiso 1 1 calc R . .
C18A C 0.3446(6) 0.8870(6) 0.1770(5) 0.055(3) Uani 1 1 d . . .
C19A C 0.3639(6) 0.8884(6) 0.2392(5) 0.059(3) Uani 1 1 d . . .
H19A H 0.3644 0.9379 0.2585 0.070 Uiso 1 1 calc R . .
C20A C 0.3831(5) 0.8205(5) 0.2766(4) 0.041(3) Uani 1 1 d . . .
C21A C 0.3483(6) 0.6688(6) 0.1555(4) 0.055(3) Uani 1 1 d . . .
H21A H 0.3789 0.6254 0.1769 0.066 Uiso 1 1 calc R . .
C22A C 0.3838(6) 0.6625(6) 0.0768(5) 0.072(3) Uani 1 1 d . . .
H22A H 0.4412 0.6784 0.0636 0.108 Uiso 1 1 calc R . .
H22B H 0.3468 0.6968 0.0543 0.108 Uiso 1 1 calc R . .
H22C H 0.3859 0.6084 0.0623 0.108 Uiso 1 1 calc R . .
C23A C 0.2510(6) 0.6573(6) 0.1752(6) 0.080(4) Uani 1 1 d . . .
H23A H 0.2281 0.6615 0.2253 0.120 Uiso 1 1 calc R . .
H23B H 0.2442 0.6056 0.1599 0.120 Uiso 1 1 calc R . .
H23C H 0.2200 0.6976 0.1528 0.120 Uiso 1 1 calc R . .
C24A C 0.3264(7) 0.9628(6) 0.1391(5) 0.070(3) Uani 1 1 d . . .
H24A H 0.3335 1.0074 0.1671 0.084 Uiso 1 1 calc R . .
C25A C 0.2365(7) 0.9737(6) 0.1319(6) 0.094(4) Uani 1 1 d . . .
H25A H 0.1971 0.9886 0.1766 0.142 Uiso 1 1 calc R . .
H25B H 0.2229 0.9247 0.1163 0.142 Uiso 1 1 calc R . .
H25C H 0.2310 1.0150 0.0982 0.142 Uiso 1 1 calc R . .
C26A C 0.3906(7) 0.9643(7) 0.0697(6) 0.094(4) Uani 1 1 d . . .
H26A H 0.4479 0.9625 0.0764 0.142 Uiso 1 1 calc R . .
H26B H 0.3776 1.0123 0.0454 0.142 Uiso 1 1 calc R . .
H26C H 0.3877 0.9189 0.0425 0.142 Uiso 1 1 calc R . .
C27A C 0.4017(5) 0.8312(5) 0.3447(4) 0.048(3) Uani 1 1 d . . .
H27A H 0.4332 0.7809 0.3553 0.057 Uiso 1 1 calc R . .
C28A C 0.4577(5) 0.8943(5) 0.3449(4) 0.049(3) Uani 1 1 d . . .
H28A H 0.5070 0.8879 0.3048 0.073 Uiso 1 1 calc R . .
H28B H 0.4772 0.8906 0.3871 0.073 Uiso 1 1 calc R . .
H28C H 0.4253 0.9456 0.3430 0.073 Uiso 1 1 calc R . .
C29A C 0.3170(6) 0.8447(6) 0.4029(5) 0.070(4) Uani 1 1 d . . .
H29A H 0.2862 0.7988 0.4063 0.105 Uiso 1 1 calc R . .
H29B H 0.2817 0.8908 0.3919 0.105 Uiso 1 1 calc R . .
H29C H 0.3299 0.8529 0.4469 0.105 Uiso 1 1 calc R . .
C30A C 0.6150(5) 0.6397(5) 0.1223(4) 0.034(2) Uani 1 1 d . . .
H30A H 0.5570 0.6635 0.1220 0.041 Uiso 1 1 calc R . .
H30F H 0.6546 0.6760 0.0970 0.041 Uiso 1 1 calc R . .
C31A C 0.5452(6) 0.4959(6) 0.0894(5) 0.068(3) Uani 1 1 d . . .
H31A H 0.5146 0.5022 0.1381 0.102 Uiso 1 1 calc R . .
H31B H 0.5651 0.4405 0.0795 0.102 Uiso 1 1 calc R . .
H31C H 0.5070 0.5149 0.0607 0.102 Uiso 1 1 calc R . .
C32A C 0.6653(6) 0.5675(5) -0.0255(4) 0.061(3) Uani 1 1 d . . .
H32A H 0.6184 0.5999 -0.0385 0.092 Uiso 1 1 calc R . .
H32B H 0.6758 0.5170 -0.0492 0.092 Uiso 1 1 calc R . .
H32C H 0.7167 0.5940 -0.0389 0.092 Uiso 1 1 calc R . .
C33A C 0.7294(5) 0.4870(5) 0.0887(4) 0.048(3) Uani 1 1 d . . .
H33A H 0.7173 0.4751 0.1380 0.073 Uiso 1 1 calc R . .
H33B H 0.7804 0.5142 0.0751 0.073 Uiso 1 1 calc R . .
H33C H 0.7390 0.4383 0.0624 0.073 Uiso 1 1 calc R . .
Lu1B Lu 0.82887(2) 0.64733(2) 0.237573(19) 0.03710(12) Uani 1 1 d D . .
O1B O 0.8527(3) 0.6005(4) 0.3391(3) 0.0512(19) Uani 1 1 d . . .
N1B N 0.9186(4) 0.6799(4) 0.1375(3) 0.039(2) Uani 1 1 d . . .
N2B N 0.9665(4) 0.5666(4) 0.1857(3) 0.037(2) Uani 1 1 d . . .
C1B C 0.9282(5) 0.7389(5) 0.0881(4) 0.036(2) Uani 1 1 d U . .
C2B C 0.8921(5) 0.7362(5) 0.0328(4) 0.041(3) Uani 1 1 d . . .
C3B C 0.9026(5) 0.7986(5) -0.0148(5) 0.052(3) Uani 1 1 d . . .
H3BA H 0.8772 0.7988 -0.0522 0.062 Uiso 1 1 calc R . .
C4B C 0.9485(5) 0.8596(5) -0.0091(5) 0.046(3) Uani 1 1 d . . .
C5B C 0.9839(5) 0.8576(5) 0.0458(5) 0.054(3) Uani 1 1 d . . .
H5BA H 1.0153 0.8990 0.0507 0.065 Uiso 1 1 calc R . .
C6B C 0.9764(5) 0.7991(5) 0.0941(5) 0.046(3) Uani 1 1 d . . .
C7B C 0.8453(5) 0.6704(5) 0.0238(4) 0.048(3) Uani 1 1 d . . .
H7BA H 0.8102 0.6858 -0.0081 0.072 Uiso 1 1 calc R . .
H7BB H 0.8087 0.6569 0.0685 0.072 Uiso 1 1 calc R . .
H7BC H 0.8860 0.6249 0.0052 0.072 Uiso 1 1 calc R . .
C8B C 0.9561(6) 0.9248(6) -0.0617(5) 0.069(4) Uani 1 1 d . . .
H8BA H 1.0120 0.9434 -0.0694 0.104 Uiso 1 1 calc R . .
H8BB H 0.9114 0.9680 -0.0446 0.104 Uiso 1 1 calc R . .
H8BC H 0.9497 0.9053 -0.1051 0.104 Uiso 1 1 calc R . .
C9B C 1.0202(5) 0.7988(6) 0.1511(5) 0.061(3) Uani 1 1 d . . .
H9BA H 1.0454 0.8476 0.1501 0.092 Uiso 1 1 calc R . .
H9BB H 1.0650 0.7545 0.1449 0.092 Uiso 1 1 calc R . .
H9BC H 0.9787 0.7940 0.1956 0.092 Uiso 1 1 calc R . .
C10B C 0.9810(5) 0.6171(5) 0.1304(4) 0.039(3) Uani 1 1 d . . .
C11B C 1.0507(5) 0.6009(5) 0.0746(4) 0.052(3) Uani 1 1 d . . .
H11B H 1.0616 0.6348 0.0360 0.063 Uiso 1 1 calc R . .
C12B C 1.1035(5) 0.5331(6) 0.0776(5) 0.056(3) Uani 1 1 d . . .
H12E H 1.1527 0.5205 0.0407 0.067 Uiso 1 1 calc R . .
C13B C 1.0872(5) 0.4837(5) 0.1322(5) 0.049(3) Uani 1 1 d . . .
H13B H 1.1232 0.4361 0.1319 0.059 Uiso 1 1 calc R . .
C14B C 1.0190(5) 0.5020(5) 0.1875(4) 0.039(3) Uani 1 1 d . . .
C15B C 1.0023(5) 0.4490(5) 0.2469(4) 0.032(2) Uani 1 1 d . . .
C16B C 0.9449(5) 0.3928(5) 0.2524(4) 0.037(2) Uani 1 1 d . . .
C17B C 0.9313(5) 0.3441(6) 0.3080(4) 0.050(3) Uani 1 1 d . . .
H17B H 0.8923 0.3068 0.3110 0.060 Uiso 1 1 calc R . .
C18B C 0.9708(6) 0.3466(6) 0.3593(5) 0.058(3) Uani 1 1 d . . .
C19B C 1.0291(6) 0.4026(6) 0.3532(5) 0.057(3) Uani 1 1 d . . .
H19B H 1.0578 0.4058 0.3882 0.069 Uiso 1 1 calc R . .
C20B C 1.0450(5) 0.4524(5) 0.2979(4) 0.041(3) Uani 1 1 d . . .
C21B C 0.9009(5) 0.3857(5) 0.1957(4) 0.043(3) Uani 1 1 d . . .
H21B H 0.8986 0.4370 0.1713 0.051 Uiso 1 1 calc R . .
C22B C 0.8093(6) 0.3649(6) 0.2230(6) 0.079(4) Uani 1 1 d . . .
H22D H 0.7822 0.3925 0.2665 0.118 Uiso 1 1 calc R . .
H22E H 0.8106 0.3084 0.2307 0.118 Uiso 1 1 calc R . .
H22F H 0.7768 0.3806 0.1892 0.118 Uiso 1 1 calc R . .
C23B C 0.9508(6) 0.3217(6) 0.1419(5) 0.075(4) Uani 1 1 d . . .
H23D H 1.0092 0.3339 0.1230 0.113 Uiso 1 1 calc R . .
H23E H 0.9226 0.3206 0.1046 0.113 Uiso 1 1 calc R . .
H23F H 0.9517 0.2706 0.1645 0.113 Uiso 1 1 calc R . .
C24B C 0.9510(7) 0.2917(7) 0.4229(5) 0.089(4) Uani 1 1 d U . .
H24B H 0.9203 0.2506 0.4094 0.107 Uiso 1 1 calc R . .
C25B C 0.8856(7) 0.3374(6) 0.4812(5) 0.092(4) Uani 1 1 d . . .
H25D H 0.8698 0.3031 0.5211 0.137 Uiso 1 1 calc R . .
H25E H 0.8349 0.3565 0.4657 0.137 Uiso 1 1 calc R . .
H25F H 0.9102 0.3818 0.4943 0.137 Uiso 1 1 calc R . .
C26B C 1.0222(8) 0.2500(8) 0.4422(7) 0.116(3) Uani 1 1 d U . .
H26D H 1.0035 0.2056 0.4714 0.174 Uiso 1 1 calc R . .
H26E H 1.0462 0.2849 0.4677 0.174 Uiso 1 1 calc R . .
H26F H 1.0655 0.2308 0.4007 0.174 Uiso 1 1 calc R . .
C27B C 1.1113(5) 0.5067(6) 0.2943(5) 0.057(3) Uani 1 1 d . . .
H27B H 1.1003 0.5515 0.2639 0.069 Uiso 1 1 calc R . .
C28B C 1.1130(6) 0.5401(7) 0.3634(6) 0.086(4) Uani 1 1 d . . .
H28D H 1.0545 0.5528 0.3916 0.129 Uiso 1 1 calc R . .
H28E H 1.1416 0.5875 0.3555 0.129 Uiso 1 1 calc R . .
H28F H 1.1438 0.5013 0.3873 0.129 Uiso 1 1 calc R . .
C29B C 1.2003(6) 0.4641(7) 0.2613(6) 0.080(4) Uani 1 1 d . . .
H29D H 1.2436 0.4984 0.2621 0.119 Uiso 1 1 calc R . .
H29E H 1.2041 0.4505 0.2136 0.119 Uiso 1 1 calc R . .
H29F H 1.2099 0.4164 0.2873 0.119 Uiso 1 1 calc R . .
C30B C 0.8069(6) 0.5369(6) 0.3756(4) 0.057(3) Uani 1 1 d . . .
H30B H 0.8417 0.4856 0.3643 0.069 Uiso 1 1 calc R . .
H30C H 0.7522 0.5357 0.3637 0.069 Uiso 1 1 calc R . .
C31B C 0.7926(6) 0.5566(6) 0.4504(5) 0.065(3) Uani 1 1 d . . .
H31D H 0.7415 0.5949 0.4666 0.078 Uiso 1 1 calc R . .
H31E H 0.7868 0.5094 0.4796 0.078 Uiso 1 1 calc R . .
C32B C 0.8718(6) 0.5910(7) 0.4500(5) 0.081(4) Uani 1 1 d . . .
H32D H 0.8630 0.6256 0.4903 0.097 Uiso 1 1 calc R . .
H32E H 0.9193 0.5497 0.4501 0.097 Uiso 1 1 calc R . .
C33B C 0.8884(6) 0.6357(7) 0.3852(5) 0.079(4) Uani 1 1 d . . .
H33D H 0.8625 0.6906 0.3939 0.095 Uiso 1 1 calc R . .
H33E H 0.9504 0.6354 0.3654 0.095 Uiso 1 1 calc R . .
Lu1C Lu 0.68897(2) 0.80486(2) 0.285814(19) 0.03740(12) Uani 1 1 d D . .
O1C O 0.6703(3) 0.8744(3) 0.1891(3) 0.0452(17) Uani 1 1 d . . .
N1C N 0.6620(4) 0.8227(4) 0.3998(3) 0.044(2) Uani 1 1 d . . .
N2C N 0.6686(4) 0.9356(4) 0.3420(4) 0.048(2) Uani 1 1 d . . .
C1C C 0.6614(5) 0.7792(5) 0.4628(4) 0.047(3) Uani 1 1 d . . .
C2C C 0.7280(5) 0.7820(6) 0.4936(5) 0.053(3) Uani 1 1 d . . .
C3C C 0.7249(6) 0.7423(6) 0.5565(5) 0.066(3) Uani 1 1 d . . .
H3CA H 0.7696 0.7450 0.5781 0.079 Uiso 1 1 calc R . .
C4C C 0.6582(6) 0.6988(5) 0.5883(4) 0.049(3) Uani 1 1 d . . .
C5C C 0.5944(5) 0.6985(5) 0.5560(4) 0.045(3) Uani 1 1 d . . .
H5CA H 0.5489 0.6691 0.5765 0.054 Uiso 1 1 calc R . .
C6C C 0.5914(5) 0.7388(5) 0.4944(4) 0.042(3) Uani 1 1 d . . .
C7C C 0.8004(6) 0.8300(7) 0.4639(5) 0.078(4) Uani 1 1 d . . .
H7CA H 0.8231 0.8186 0.4146 0.117 Uiso 1 1 calc R . .
H7CB H 0.8455 0.8169 0.4876 0.117 Uiso 1 1 calc R . .
H7CC H 0.7795 0.8857 0.4703 0.117 Uiso 1 1 calc R . .
C8C C 0.6560(7) 0.6578(6) 0.6523(5) 0.069(3) Uani 1 1 d . . .
H8CA H 0.5969 0.6583 0.6795 0.104 Uiso 1 1 calc R . .
H8CB H 0.6880 0.6835 0.6784 0.104 Uiso 1 1 calc R . .
H8CC H 0.6817 0.6036 0.6425 0.104 Uiso 1 1 calc R . .
C9C C 0.5194(5) 0.7415(5) 0.4618(4) 0.048(3) Uani 1 1 d . . .
H9CA H 0.4811 0.7035 0.4843 0.071 Uiso 1 1 calc R . .
H9CB H 0.5415 0.7286 0.4128 0.071 Uiso 1 1 calc R . .
H9CC H 0.4881 0.7940 0.4669 0.071 Uiso 1 1 calc R . .
C10C C 0.6501(5) 0.9004(6) 0.4045(4) 0.045(3) Uani 1 1 d . . .
C11C C 0.6186(5) 0.9437(5) 0.4655(5) 0.055(3) Uani 1 1 d . . .
H11E H 0.6063 0.9183 0.5089 0.066 Uiso 1 1 calc R . .
C12C C 0.6061(7) 1.0217(7) 0.4615(5) 0.080(4) Uani 1 1 d . . .
H12F H 0.5806 1.0518 0.5020 0.096 Uiso 1 1 calc R . .
C13C C 0.6308(6) 1.0596(6) 0.3972(6) 0.068(3) Uani 1 1 d . . .
H13C H 0.6267 1.1150 0.3942 0.082 Uiso 1 1 calc R . .
C14C C 0.6608(5) 1.0134(5) 0.3391(5) 0.051(3) Uani 1 1 d . . .
C15C C 0.6872(6) 1.0537(5) 0.2711(5) 0.055(3) Uani 1 1 d . . .
C16C C 0.6329(6) 1.0873(5) 0.2370(5) 0.053(3) Uani 1 1 d . . .
C17C C 0.6635(6) 1.1290(5) 0.1776(5) 0.053(3) Uani 1 1 d . . .
H17C H 0.6248 1.1529 0.1530 0.064 Uiso 1 1 calc R . .
C18C C 0.7499(6) 1.1367(5) 0.1531(5) 0.055(3) Uani 1 1 d . . .
C19C C 0.8023(6) 1.1062(5) 0.1914(5) 0.052(3) Uani 1 1 d . . .
H19C H 0.8606 1.1140 0.1756 0.062 Uiso 1 1 calc R . .
C20C C 0.7785(7) 1.0649(5) 0.2508(5) 0.061(3) Uani 1 1 d . . .
C21C C 0.5377(6) 1.0838(5) 0.2619(6) 0.066(3) Uani 1 1 d . . .
H21C H 0.5291 1.0413 0.2971 0.079 Uiso 1 1 calc R . .
C22C C 0.4919(7) 1.1614(7) 0.2993(6) 0.091(3) Uani 1 1 d U . .
H22G H 0.4304 1.1590 0.3134 0.137 Uiso 1 1 calc R . .
H22H H 0.5043 1.2056 0.2680 0.137 Uiso 1 1 calc R . .
H22I H 0.5124 1.1684 0.3402 0.137 Uiso 1 1 calc R . .
C23C C 0.4968(6) 1.0646(6) 0.2082(6) 0.077(4) Uani 1 1 d . . .
H23G H 0.5249 1.0149 0.1862 0.115 Uiso 1 1 calc R . .
H23H H 0.5019 1.1060 0.1734 0.115 Uiso 1 1 calc R . .
H23I H 0.4365 1.0599 0.2291 0.115 Uiso 1 1 calc R . .
C24C C 0.7792(6) 1.1816(6) 0.0851(6) 0.072(4) Uani 1 1 d . . .
H24C H 0.8386 1.1920 0.0828 0.087 Uiso 1 1 calc R . .
C25C C 0.7306(7) 1.2620(6) 0.0757(6) 0.080(4) Uani 1 1 d . . .
H25G H 0.7621 1.2872 0.0342 0.119 Uiso 1 1 calc R . .
H25H H 0.7248 1.2949 0.1160 0.119 Uiso 1 1 calc R . .
H25I H 0.6740 1.2548 0.0710 0.119 Uiso 1 1 calc R . .
C26C C 0.7862(7) 1.1345(6) 0.0220(6) 0.090(4) Uani 1 1 d . . .
H26G H 0.8172 1.0829 0.0257 0.134 Uiso 1 1 calc R . .
H26H H 0.8169 1.1614 -0.0188 0.134 Uiso 1 1 calc R . .
H26I H 0.7291 1.1283 0.0178 0.134 Uiso 1 1 calc R . .
C27C C 0.8416(6) 1.0309(6) 0.2887(5) 0.067(3) Uani 1 1 d . . .
H27C H 0.8102 1.0065 0.3321 0.080 Uiso 1 1 calc R . .
C28C C 0.8860(7) 1.0929(7) 0.3072(6) 0.103(3) Uani 1 1 d U . .
H28G H 0.8443 1.1324 0.3355 0.154 Uiso 1 1 calc R . .
H28H H 0.9173 1.1174 0.2652 0.154 Uiso 1 1 calc R . .
H28I H 0.9259 1.0703 0.3333 0.154 Uiso 1 1 calc R . .
C29C C 0.9069(7) 0.9693(6) 0.2477(6) 0.098(4) Uani 1 1 d . . .
H29G H 0.9007 0.9682 0.2005 0.148 Uiso 1 1 calc R . .
H29H H 0.8983 0.9182 0.2692 0.148 Uiso 1 1 calc R . .
H29I H 0.9641 0.9815 0.2466 0.148 Uiso 1 1 calc R . .
C30C C 0.7434(5) 0.9054(6) 0.1397(5) 0.055(3) Uani 1 1 d . . .
H30D H 0.7594 0.9517 0.1590 0.066 Uiso 1 1 calc R . .
H30E H 0.7934 0.8651 0.1284 0.066 Uiso 1 1 calc R . .
C31C C 0.7137(6) 0.9262(6) 0.0794(5) 0.063(3) Uani 1 1 d . . .
H31F H 0.6830 0.9797 0.0840 0.076 Uiso 1 1 calc R . .
H31G H 0.7620 0.9240 0.0377 0.076 Uiso 1 1 calc R . .
C32C C 0.6579(7) 0.8702(6) 0.0749(5) 0.069(3) Uani 1 1 d . . .
H32F H 0.6903 0.8216 0.0523 0.082 Uiso 1 1 calc R . .
H32G H 0.6167 0.8914 0.0488 0.082 Uiso 1 1 calc R . .
C33C C 0.6129(6) 0.8554(6) 0.1496(5) 0.058(3) Uani 1 1 d . . .
H33F H 0.5578 0.8890 0.1636 0.069 Uiso 1 1 calc R . .
H33G H 0.6023 0.8000 0.1564 0.069 Uiso 1 1 calc R . .
H1 H 0.7436(5) 0.5727(4) 0.2172(6) 0.050 Uiso 1 1 d D . .
H2 H 0.8184(4) 0.7625(5) 0.2742(11) 0.050 Uiso 1 1 d D . .
H3 H 0.5793(4) 0.7583(4) 0.2739(6) 0.050 Uiso 1 1 d D . .
H4 H 0.6974(4) 0.6743(4) 0.3152(4) 0.050 Uiso 1 1 d D . .
H5 H 0.7286(4) 0.7207(4) 0.1931(4) 0.050 Uiso 1 1 d D . .
C1S C 0.8870(13) 0.8170(13) 0.7669(12) 0.093(3) Uani 0.527(5) 1 d PU A 1
H1SA H 0.9315 0.7984 0.7259 0.139 Uiso 0.527(5) 1 calc PR A 1
H1SB H 0.9107 0.8142 0.8070 0.139 Uiso 0.527(5) 1 calc PR A 1
H1SC H 0.8651 0.8712 0.7599 0.139 Uiso 0.527(5) 1 calc PR A 1
C2S C 0.8230(13) 0.7719(13) 0.7778(11) 0.091(4) Uani 0.527(5) 1 d PU A 1
H2SA H 0.8486 0.7175 0.7822 0.110 Uiso 0.527(5) 1 calc PR A 1
H2SB H 0.8038 0.7737 0.7350 0.110 Uiso 0.527(5) 1 calc PR A 1
C3S C 0.7503(13) 0.7838(13) 0.8317(11) 0.091(4) Uani 0.527(5) 1 d PU A 1
H3SA H 0.7708 0.7730 0.8735 0.109 Uiso 0.527(5) 1 calc PR A 1
H3SB H 0.7334 0.8410 0.8319 0.109 Uiso 0.527(5) 1 calc PR A 1
C4S C 0.6743(9) 0.7519(10) 0.8455(8) 0.048(3) Uani 0.527(5) 1 d PU A 1
H4SA H 0.6894 0.6946 0.8475 0.058 Uiso 0.527(5) 1 calc PR A 1
H4SB H 0.6528 0.7616 0.8040 0.058 Uiso 0.527(5) 1 calc PR A 1
C5S C 0.6033(9) 0.7705(10) 0.9023(8) 0.047(3) Uani 0.527(5) 1 d PU A 1
H5SA H 0.6208 0.7527 0.9443 0.057 Uiso 0.527(5) 1 calc PR A 1
H5SB H 0.5918 0.8282 0.9050 0.057 Uiso 0.527(5) 1 calc PR A 1
C6S C 0.5260(12) 0.7416(12) 0.9056(10) 0.080(3) Uani 0.527(5) 1 d PU A 1
H6SA H 0.4815 0.7669 0.9437 0.119 Uiso 0.527(5) 1 calc PR A 1
H6SB H 0.5322 0.6850 0.9131 0.119 Uiso 0.527(5) 1 calc PR A 1
H6SC H 0.5102 0.7527 0.8622 0.119 Uiso 0.527(5) 1 calc PR A 1
C7S C 0.2123(15) 0.0705(14) 0.3668(13) 0.093(3) Uani 0.473(5) 1 d PU A 2
H7SA H 0.2480 0.0741 0.3986 0.139 Uiso 0.473(5) 1 calc PR A 2
H7SB H 0.1877 0.1230 0.3574 0.139 Uiso 0.473(5) 1 calc PR A 2
H7SC H 0.2471 0.0461 0.3237 0.139 Uiso 0.473(5) 1 calc PR A 2
C8S C 0.1390(15) 0.0197(14) 0.4002(13) 0.091(4) Uani 0.473(5) 1 d PU A 2
H8SA H 0.0846 0.0540 0.4158 0.110 Uiso 0.473(5) 1 calc PR A 2
H8SB H 0.1514 -0.0081 0.4409 0.110 Uiso 0.473(5) 1 calc PR A 2
C9S C 0.1307(15) -0.0413(14) 0.3464(12) 0.091(4) Uani 0.473(5) 1 d PU A 2
H9SA H 0.1040 -0.0126 0.3127 0.109 Uiso 0.473(5) 1 calc PR A 2
H9SB H 0.1890 -0.0627 0.3209 0.109 Uiso 0.473(5) 1 calc PR A 2
C10S C 0.0867(11) -0.1024(11) 0.3695(10) 0.048(3) Uani 0.473(5) 1 d PU A 2
H10A H 0.0251 -0.0840 0.3837 0.058 Uiso 0.473(5) 1 calc PR A 2
H10B H 0.1036 -0.1255 0.4102 0.058 Uiso 0.473(5) 1 calc PR A 2
C11S C 0.1055(11) -0.1692(11) 0.3086(9) 0.047(3) Uani 0.473(5) 1 d PU A 2
H11C H 0.0911 -0.1450 0.2672 0.057 Uiso 0.473(5) 1 calc PR A 2
H11D H 0.1670 -0.1886 0.2958 0.057 Uiso 0.473(5) 1 calc PR A 2
C12S C 0.0591(14) -0.2314(13) 0.3293(12) 0.080(3) Uani 0.473(5) 1 d PU A 2
H12B H 0.0794 -0.2737 0.2953 0.119 Uiso 0.473(5) 1 calc PR A 2
H12C H -0.0012 -0.2145 0.3331 0.119 Uiso 0.473(5) 1 calc PR A 2
H12D H 0.0662 -0.2503 0.3741 0.119 Uiso 0.473(5) 1 calc PR A 2

loop_
_atom_site_aniso_label
_atom_site_aniso_U_11
_atom_site_aniso_U_22
_atom_site_aniso_U_33
_atom_site_aniso_U_23
_atom_site_aniso_U_13
_atom_site_aniso_U_12
Lu1A 0.03001(19) 0.0394(2) 0.0320(2) -0.00735(18) 0.00018(16) -0.00729(18)
Si1A 0.0555(15) 0.0489(17) 0.0339(14) -0.0037(13) -0.0027(12) -0.0154(13)
N1A 0.021(3) 0.058(5) 0.047(4) -0.015(4) 0.001(3) 0.004(3)
N2A 0.015(3) 0.046(4) 0.039(4) -0.014(3) -0.001(3) -0.004(3)
C1A 0.019(4) 0.031(5) 0.052(6) 0.005(5) -0.005(4) 0.002(4)
C2A 0.042(5) 0.053(6) 0.045(6) -0.015(5) 0.013(4) -0.015(5)
C3A 0.037(5) 0.039(6) 0.101(8) -0.015(6) 0.027(6) -0.009(5)
C4A 0.046(5) 0.043(6) 0.074(7) 0.006(6) -0.002(5) -0.018(5)
C5A 0.033(4) 0.055(6) 0.063(6) 0.004(5) -0.023(4) -0.026(4)
C6A 0.025(4) 0.042(6) 0.050(6) -0.002(5) -0.003(4) -0.012(4)
C7A 0.093(7) 0.071(7) 0.058(7) -0.016(6) 0.007(6) -0.054(6)
C8A 0.075(4) 0.074(4) 0.089(4) 0.007(4) -0.017(3) -0.005(3)
C9A 0.045(5) 0.037(6) 0.070(7) 0.007(5) -0.021(5) 0.006(5)
C10A 0.047(5) 0.044(6) 0.044(6) -0.004(5) -0.013(5) -0.006(5)
C11A 0.024(4) 0.052(6) 0.049(6) 0.002(5) 0.008(4) -0.014(4)
C12A 0.034(5) 0.068(7) 0.039(5) 0.007(5) 0.003(4) -0.022(5)
C13A 0.012(4) 0.058(6) 0.053(6) 0.013(5) 0.001(4) -0.009(4)
C14A 0.031(4) 0.051(6) 0.035(5) -0.003(4) -0.008(4) -0.014(4)
C15A 0.034(4) 0.049(6) 0.034(5) -0.002(4) -0.011(4) -0.012(4)
C16A 0.041(5) 0.037(5) 0.044(5) -0.012(5) -0.008(4) 0.001(4)
C17A 0.060(6) 0.063(7) 0.043(6) -0.001(5) -0.014(5) -0.012(5)
C18A 0.059(6) 0.058(7) 0.055(6) 0.009(5) -0.020(5) -0.015(5)
C19A 0.061(6) 0.058(7) 0.061(6) -0.015(6) -0.023(5) -0.005(5)
C20A 0.022(4) 0.047(6) 0.050(6) -0.004(5) -0.003(4) -0.008(4)
C21A 0.066(6) 0.063(7) 0.044(6) 0.015(5) -0.031(5) -0.011(5)
C22A 0.081(7) 0.079(8) 0.058(7) -0.017(6) -0.018(6) -0.012(6)
C23A 0.075(7) 0.082(8) 0.092(8) -0.006(7) -0.030(6) -0.030(6)
C24A 0.096(7) 0.059(7) 0.071(7) 0.014(6) -0.048(6) -0.011(6)
C25A 0.129(10) 0.062(8) 0.103(9) 0.006(7) -0.064(8) 0.020(7)
C26A 0.099(8) 0.103(10) 0.090(9) 0.034(8) -0.039(7) -0.023(8)
C27A 0.050(5) 0.051(6) 0.037(5) -0.023(5) 0.001(4) -0.010(5)
C28A 0.049(5) 0.055(6) 0.044(6) -0.003(5) -0.015(5) -0.002(5)
C29A 0.053(6) 0.096(8) 0.055(6) -0.017(6) 0.005(5) -0.018(6)
C30A 0.020(4) 0.047(6) 0.033(5) 0.011(4) 0.000(4) -0.009(4)
C31A 0.091(7) 0.064(7) 0.054(6) -0.022(5) -0.021(6) -0.019(6)
C32A 0.074(6) 0.057(7) 0.053(6) -0.005(5) -0.009(5) -0.022(5)
C33A 0.059(6) 0.049(6) 0.038(5) -0.004(5) -0.007(5) -0.022(5)
Lu1B 0.0284(2) 0.0449(3) 0.0331(2) -0.0041(2) 0.00105(18) -0.00412(19)
O1B 0.037(3) 0.071(5) 0.041(4) 0.002(3) -0.004(3) -0.006(3)
N1B 0.047(4) 0.032(4) 0.030(4) 0.020(3) 0.002(3) -0.004(4)
N2B 0.020(3) 0.047(5) 0.038(4) -0.007(4) 0.005(3) -0.004(3)
C1B 0.030(4) 0.030(4) 0.040(4) -0.013(4) 0.004(4) 0.005(4)
C2B 0.045(5) 0.043(6) 0.029(5) -0.015(4) 0.001(4) -0.008(5)
C3B 0.043(5) 0.055(7) 0.047(6) -0.007(5) 0.000(5) 0.009(5)
C4B 0.035(5) 0.037(6) 0.056(6) 0.003(5) 0.006(5) -0.006(4)
C5B 0.030(5) 0.050(6) 0.076(7) -0.013(6) 0.002(5) -0.011(5)
C6B 0.036(5) 0.045(6) 0.049(6) 0.001(5) 0.006(4) -0.011(5)
C7B 0.046(5) 0.058(6) 0.037(5) -0.004(5) -0.002(4) -0.013(5)
C8B 0.059(6) 0.042(6) 0.091(8) 0.014(6) 0.010(6) -0.013(5)
C9B 0.050(5) 0.054(7) 0.084(8) 0.002(6) -0.016(6) -0.023(5)
C10B 0.043(5) 0.038(6) 0.036(5) -0.002(5) -0.007(4) -0.005(5)
C11B 0.037(5) 0.056(6) 0.041(6) -0.003(5) 0.024(4) 0.009(5)
C12B 0.038(5) 0.063(7) 0.052(6) -0.008(5) 0.012(5) -0.003(5)
C13B 0.037(5) 0.044(6) 0.055(6) 0.018(5) 0.007(5) -0.003(5)
C14B 0.017(4) 0.045(6) 0.048(6) 0.002(5) 0.003(4) 0.001(4)
C15B 0.025(4) 0.040(5) 0.026(5) -0.010(4) 0.000(4) 0.003(4)
C16B 0.027(4) 0.047(6) 0.033(5) -0.003(4) -0.007(4) 0.004(4)
C17B 0.031(5) 0.066(7) 0.043(6) 0.011(5) 0.006(5) -0.007(5)
C18B 0.052(6) 0.060(7) 0.046(6) 0.001(5) 0.005(5) 0.018(5)
C19B 0.052(6) 0.069(7) 0.047(6) -0.006(6) -0.010(5) 0.002(5)
C20B 0.028(4) 0.052(6) 0.038(5) -0.006(5) 0.002(4) -0.005(4)
C21B 0.038(5) 0.048(6) 0.041(5) 0.007(5) -0.006(4) -0.010(4)
C22B 0.055(6) 0.091(9) 0.096(8) 0.011(7) -0.019(6) -0.034(6)
C23B 0.078(7) 0.086(8) 0.059(7) -0.027(6) -0.005(6) -0.016(6)
C24B 0.088(7) 0.120(11) 0.040(6) 0.029(7) 0.007(6) 0.001(7)
C25B 0.119(9) 0.085(9) 0.054(7) 0.016(6) 0.010(7) -0.023(7)
C26B 0.111(5) 0.118(5) 0.118(5) 0.009(4) -0.031(3) -0.010(4)
C27B 0.047(5) 0.068(7) 0.059(6) -0.006(6) -0.018(5) -0.008(5)
C28B 0.057(6) 0.107(9) 0.097(9) -0.020(8) -0.016(6) -0.026(6)
C29B 0.042(6) 0.107(9) 0.081(8) -0.001(7) 0.003(6) -0.019(6)
C30B 0.076(7) 0.049(7) 0.040(6) 0.003(5) -0.008(5) 0.001(6)
C31B 0.055(6) 0.092(8) 0.044(6) -0.005(6) -0.003(5) -0.014(6)
C32B 0.059(6) 0.140(11) 0.052(7) 0.003(7) -0.026(5) -0.016(7)
C33B 0.066(6) 0.122(10) 0.063(7) 0.027(7) -0.031(6) -0.039(7)
Lu1C 0.0322(2) 0.0408(3) 0.0360(2) -0.0106(2) -0.00116(18) -0.00632(19)
O1C 0.046(3) 0.035(4) 0.053(4) -0.016(3) -0.012(3) -0.001(3)
N1C 0.032(4) 0.062(5) 0.034(4) -0.018(4) 0.004(3) -0.016(4)
N2C 0.048(4) 0.051(5) 0.046(4) -0.023(4) -0.012(4) -0.002(4)
C1C 0.043(5) 0.055(6) 0.039(5) -0.012(5) -0.003(5) -0.003(5)
C2C 0.037(5) 0.078(7) 0.042(6) -0.010(5) -0.002(5) -0.016(5)
C3C 0.067(6) 0.085(8) 0.058(6) -0.009(6) -0.031(5) -0.021(6)
C4C 0.061(6) 0.053(6) 0.034(5) -0.017(5) -0.012(5) -0.006(5)
C5C 0.046(5) 0.041(6) 0.035(5) -0.013(5) 0.011(4) -0.003(5)
C6C 0.029(5) 0.046(6) 0.044(5) -0.031(5) 0.010(4) -0.011(4)
C7C 0.065(6) 0.128(10) 0.060(7) 0.020(7) -0.035(5) -0.051(6)
C8C 0.095(8) 0.055(7) 0.055(7) -0.010(6) -0.012(6) -0.011(6)
C9C 0.039(5) 0.048(6) 0.053(6) -0.011(5) -0.007(5) -0.006(5)
C10C 0.028(4) 0.065(6) 0.041(5) -0.020(5) 0.002(4) -0.021(5)
C11C 0.061(6) 0.046(6) 0.053(6) -0.025(5) -0.007(5) -0.003(5)
C12C 0.081(8) 0.079(8) 0.066(7) -0.020(7) 0.005(6) -0.004(7)
C13C 0.078(7) 0.032(6) 0.095(8) -0.019(6) -0.016(6) -0.012(5)
C14C 0.060(6) 0.042(6) 0.055(6) -0.011(5) -0.019(5) -0.010(5)
C15C 0.051(6) 0.046(6) 0.071(7) -0.033(5) -0.014(5) -0.008(5)
C16C 0.050(6) 0.032(6) 0.075(7) -0.004(5) -0.007(5) -0.013(5)
C17C 0.050(6) 0.028(6) 0.087(8) 0.001(5) -0.028(5) -0.003(5)
C18C 0.058(6) 0.035(6) 0.074(7) -0.002(5) -0.011(5) -0.022(5)
C19C 0.047(5) 0.041(6) 0.070(7) -0.008(5) -0.022(5) 0.004(5)
C20C 0.087(7) 0.034(6) 0.051(6) 0.011(5) -0.002(6) -0.003(6)
C21C 0.057(6) 0.043(6) 0.108(8) -0.018(6) -0.037(6) -0.004(5)
C22C 0.087(4) 0.088(5) 0.098(5) -0.004(4) -0.020(3) -0.012(4)
C23C 0.055(6) 0.042(7) 0.131(10) -0.019(7) -0.018(7) -0.002(5)
C24C 0.061(6) 0.047(7) 0.103(9) -0.009(7) -0.009(6) -0.008(6)
C25C 0.094(8) 0.048(7) 0.089(8) 0.017(6) -0.019(7) 0.010(6)
C26C 0.104(8) 0.069(8) 0.093(9) -0.018(7) -0.011(7) -0.028(7)
C27C 0.075(7) 0.053(7) 0.073(7) -0.008(6) -0.021(6) -0.001(6)
C28C 0.100(5) 0.102(5) 0.106(5) -0.005(4) -0.027(3) -0.010(4)
C29C 0.114(9) 0.071(8) 0.128(10) -0.016(7) -0.076(8) 0.022(7)
C30C 0.027(5) 0.057(7) 0.071(7) -0.004(6) 0.011(5) -0.010(5)
C31C 0.067(7) 0.078(8) 0.043(6) 0.018(6) -0.006(5) -0.022(6)
C32C 0.104(8) 0.071(8) 0.043(6) 0.016(6) -0.030(6) -0.035(7)
C33C 0.061(6) 0.055(7) 0.055(6) 0.002(5) -0.012(5) -0.009(5)
C1S 0.094(4) 0.091(4) 0.093(4) -0.002(3) -0.023(3) -0.009(3)
C2S 0.093(6) 0.088(6) 0.095(6) -0.005(5) -0.030(5) -0.003(5)
C3S 0.099(6) 0.089(6) 0.088(6) 0.001(5) -0.037(5) 0.001(5)
C4S 0.043(5) 0.052(5) 0.055(5) 0.007(4) -0.025(4) -0.005(4)
C5S 0.047(5) 0.046(5) 0.053(5) 0.005(4) -0.022(4) 0.000(4)
C6S 0.079(4) 0.080(4) 0.081(4) 0.004(3) -0.023(3) -0.008(3)
C7S 0.094(4) 0.091(4) 0.093(4) -0.002(3) -0.023(3) -0.009(3)
C8S 0.093(6) 0.088(6) 0.095(6) -0.005(5) -0.030(5) -0.003(5)
C9S 0.099(6) 0.089(6) 0.088(6) 0.001(5) -0.037(5) 0.001(5)
C10S 0.043(5) 0.052(5) 0.055(5) 0.007(4) -0.025(4) -0.005(4)
C11S 0.047(5) 0.046(5) 0.053(5) 0.005(4) -0.022(4) 0.000(4)
C12S 0.079(4) 0.080(4) 0.081(4) 0.004(3) -0.023(3) -0.008(3)

loop_
_atom_type_symbol
_atom_type_description
_atom_type_scat_dispersion_real
_atom_type_scat_dispersion_imag
_atom_type_scat_source
C C 0.0033 0.0016 'International Tables Vol C Tables 4.2.6.8 and 6.1.1.4'
H H 0.0000 0.0000 'International Tables Vol C Tables 4.2.6.8 and 6.1.1.4'
N N 0.0061 0.0033 'International Tables Vol C Tables 4.2.6.8 and 6.1.1.4'
O O 0.0106 0.0060 'International Tables Vol C Tables 4.2.6.8 and 6.1.1.4'
Si Si 0.0817 0.0704 'International Tables Vol C Tables 4.2.6.8 and 6.1.1.4'
Lu Lu -0.4720 5.8584 'International Tables Vol C Tables 4.2.6.8 and 6.1.1.4'

loop_
_geom_angle_atom_site_label_1
_geom_angle_atom_site_label_2
_geom_angle_atom_site_label_3
_geom_angle
N1A Lu1A C30A 114.1(3)
N1A Lu1A N2A 58.4(2)
C30A Lu1A N2A 91.6(2)
N1A Lu1A C10A 28.7(2)
C30A Lu1A C10A 107.0(3)
N2A Lu1A C10A 29.8(2)
N1A Lu1A Lu1C 130.34(16)
C30A Lu1A Lu1C 114.9(2)
N2A Lu1A Lu1C 112.78(14)
C10A Lu1A Lu1C 124.17(17)
N1A Lu1A Lu1B 112.03(16)
C30A Lu1A Lu1B 107.68(18)
N2A Lu1A Lu1B 160.66(15)
C10A Lu1A Lu1B 137.39(19)
Lu1C Lu1A Lu1B 58.662(12)
N1A Lu1A H1 88.5(3)
C30A Lu1A H1 93.5(4)
N2A Lu1A H1 145.4(3)
C10A Lu1A H1 117.1(3)
Lu1C Lu1A H1 95.84(18)
Lu1B Lu1A H1 37.18(18)
N1A Lu1A H3 119.0(3)
C30A Lu1A H3 106.2(4)
N2A Lu1A H3 77.4(2)
C10A Lu1A H3 97.5(3)
Lu1C Lu1A H3 37.17(18)
Lu1B Lu1A H3 95.83(18)
H1 Lu1A H3 133.0(3)
N1A Lu1A H4 94.8(2)
C30A Lu1A H4 146.7(2)
N2A Lu1A H4 118.5(2)
C10A Lu1A H4 106.3(2)
Lu1C Lu1A H4 42.78(17)
Lu1B Lu1A H4 42.69(16)
H1 Lu1A H4 70.1(3)
H3 Lu1A H4 70.3(3)
N1A Lu1A H5 154.4(2)
C30A Lu1A H5 82.5(3)
N2A Lu1A H5 144.2(2)
C10A Lu1A H5 166.8(2)
Lu1C Lu1A H5 42.64(18)
Lu1B Lu1A H5 42.44(18)
H1 Lu1A H5 70.4(2)
H3 Lu1A H5 70.6(2)
H4 Lu1A H5 64.9(3)
C30A Si1A C31A 112.0(4)
C30A Si1A C32A 115.2(4)
C31A Si1A C32A 106.2(4)
C30A Si1A C33A 109.6(4)
C31A Si1A C33A 108.0(4)
C32A Si1A C33A 105.4(4)
C10A N1A C1A 121.3(7)
C10A N1A Lu1A 96.4(5)
C1A N1A Lu1A 141.7(5)
C14A N2A C10A 120.4(7)
C14A N2A Lu1A 148.2(6)
C10A N2A Lu1A 90.5(4)
C6A C1A C2A 120.9(8)
C6A C1A N1A 118.5(7)
C2A C1A N1A 120.6(8)
C3A C2A C1A 117.8(9)
C3A C2A C7A 120.5(9)
C1A C2A C7A 121.7(9)
C4A C3A C2A 123.3(9)
C4A C3A H3AA 118.4
C2A C3A H3AA 118.4
C3A C4A C5A 116.9(9)
C3A C4A C8A 122.5(9)
C5A C4A C8A 120.7(10)
C4A C5A C6A 121.5(9)
C4A C5A H5AA 119.3
C6A C5A H5AA 119.3
C1A C6A C5A 119.2(8)
C1A C6A C9A 123.1(8)
C5A C6A C9A 117.7(8)
C2A C7A H7AA 109.5
C2A C7A H7AB 109.5
H7AA C7A H7AB 109.5
C2A C7A H7AC 109.5
H7AA C7A H7AC 109.5
H7AB C7A H7AC 109.5
C4A C8A H8AA 109.5
C4A C8A H8AB 109.5
H8AA C8A H8AB 109.5
C4A C8A H8AC 109.5
H8AA C8A H8AC 109.5
H8AB C8A H8AC 109.5
C6A C9A H9AA 109.5
C6A C9A H9AB 109.5
H9AA C9A H9AB 109.5
C6A C9A H9AC 109.5
H9AA C9A H9AC 109.5
H9AB C9A H9AC 109.5
N1A C10A C11A 125.4(8)
N1A C10A N2A 114.0(7)
C11A C10A N2A 120.5(8)
N1A C10A Lu1A 54.9(4)
C11A C10A Lu1A 173.6(6)
N2A C10A Lu1A 59.7(4)
C12A C11A C10A 118.0(9)
C12A C11A H11A 121.0
C10A C11A H11A 121.0
C11A C12A C13A 121.2(8)
C11A C12A H12A 119.4
C13A C12A H12A 119.4
C12A C13A C14A 119.6(7)
C12A C13A H13A 120.2
C14A C13A H13A 120.2
N2A C14A C13A 120.2(8)
N2A C14A C15A 119.8(7)
C13A C14A C15A 120.0(7)
C20A C15A C16A 122.3(8)
C20A C15A C14A 118.9(8)
C16A C15A C14A 118.5(7)
C15A C16A C17A 117.6(8)
C15A C16A C21A 124.5(8)
C17A C16A C21A 117.9(8)
C18A C17A C16A 123.2(9)
C18A C17A H17A 118.4
C16A C17A H17A 118.4
C19A C18A C17A 116.0(9)
C19A C18A C24A 120.9(9)
C17A C18A C24A 123.1(9)
C18A C19A C20A 124.1(9)
C18A C19A H19A 118.0
C20A C19A H19A 118.0
C15A C20A C19A 116.7(8)
C15A C20A C27A 125.0(8)
C19A C20A C27A 118.2(8)
C16A C21A C22A 115.9(8)
C16A C21A C23A 107.5(7)
C22A C21A C23A 109.3(8)
C16A C21A H21A 108.0
C22A C21A H21A 108.0
C23A C21A H21A 108.0
C21A C22A H22A 109.5
C21A C22A H22B 109.5
H22A C22A H22B 109.5
C21A C22A H22C 109.5
H22A C22A H22C 109.5
H22B C22A H22C 109.5
C21A C23A H23A 109.5
C21A C23A H23B 109.5
H23A C23A H23B 109.5
C21A C23A H23C 109.5
H23A C23A H23C 109.5
H23B C23A H23C 109.5
C25A C24A C26A 111.4(9)
C25A C24A C18A 111.6(9)
C26A C24A C18A 110.0(9)
C25A C24A H24A 107.9
C26A C24A H24A 107.9
C18A C24A H24A 107.9
C24A C25A H25A 109.5
C24A C25A H25B 109.5
H25A C25A H25B 109.5
C24A C25A H25C 109.5
H25A C25A H25C 109.5
H25B C25A H25C 109.5
C24A C26A H26A 109.5
C24A C26A H26B 109.5
H26A C26A H26B 109.5
C24A C26A H26C 109.5
H26A C26A H26C 109.5
H26B C26A H26C 109.5
C20A C27A C28A 114.0(7)
C20A C27A C29A 110.2(7)
C28A C27A C29A 111.4(7)
C20A C27A H27A 107.0
C28A C27A H27A 107.0
C29A C27A H27A 107.0
C27A C28A H28A 109.5
C27A C28A H28B 109.5
H28A C28A H28B 109.5
C27A C28A H28C 109.5
H28A C28A H28C 109.5
H28B C28A H28C 109.5
C27A C29A H29A 109.5
C27A C29A H29B 109.5
H29A C29A H29B 109.5
C27A C29A H29C 109.5
H29A C29A H29C 109.5
H29B C29A H29C 109.5
Si1A C30A Lu1A 123.7(4)
Si1A C30A H30A 106.4
Lu1A C30A H30A 106.4
Si1A C30A H30F 106.4
Lu1A C30A H30F 106.4
H30A C30A H30F 106.5
Si1A C31A H31A 109.5
Si1A C31A H31B 109.5
H31A C31A H31B 109.5
Si1A C31A H31C 109.5
H31A C31A H31C 109.5
H31B C31A H31C 109.5
Si1A C32A H32A 109.5
Si1A C32A H32B 109.5
H32A C32A H32B 109.5
Si1A C32A H32C 109.5
H32A C32A H32C 109.5
H32B C32A H32C 109.5
Si1A C33A H33A 109.5
Si1A C33A H33B 109.5
H33A C33A H33B 109.5
Si1A C33A H33C 109.5
H33A C33A H33C 109.5
H33B C33A H33C 109.5
N1B Lu1B O1B 131.8(2)
N1B Lu1B N2B 57.6(2)
O1B Lu1B N2B 83.7(2)
N1B Lu1B C10B 28.6(2)
O1B Lu1B C10B 109.3(2)
N2B Lu1B C10B 29.1(2)
N1B Lu1B Lu1C 105.75(17)
O1B Lu1B Lu1C 103.20(14)
N2B Lu1B Lu1C 159.53(15)
C10B Lu1B Lu1C 133.66(18)
N1B Lu1B Lu1A 117.33(18)
O1B Lu1B Lu1A 110.29(14)
N2B Lu1B Lu1A 135.53(15)
C10B Lu1B Lu1A 130.94(18)
Lu1C Lu1B Lu1A 60.527(12)
N1B Lu1B H1 109.8(4)
O1B Lu1B H1 103.3(3)
N2B Lu1B H1 99.2(2)
C10B Lu1B H1 105.6(3)
Lu1C Lu1B H1 97.86(17)
Lu1A Lu1B H1 37.33(17)
N1B Lu1B H2 90.1(5)
O1B Lu1B H2 89.6(6)
N2B Lu1B H2 124.2(2)
C10B Lu1B H2 109.5(4)
Lu1C Lu1B H2 38.1(2)
Lu1A Lu1B H2 98.6(2)
H1 Lu1B H2 135.9(3)
N1B Lu1B H4 147.0(2)
O1B Lu1B H4 76.8(2)
N2B Lu1B H4 155.0(2)
C10B Lu1B H4 173.7(3)
Lu1C Lu1B H4 43.90(17)
Lu1A Lu1B H4 43.20(18)
H1 Lu1B H4 70.7(2)
H2 Lu1B H4 71.7(3)
N1B Lu1B H5 83.0(2)
O1B Lu1B H5 141.9(2)
N2B Lu1B H5 134.1(2)
C10B Lu1B H5 108.4(3)
Lu1C Lu1B H5 43.76(18)
Lu1A Lu1B H5 43.05(17)
H1 Lu1B H5 71.0(3)
H2 Lu1B H5 73.1(5)
H4 Lu1B H5 65.7(2)
C33B O1B C30B 108.2(7)
C33B O1B Lu1B 129.1(6)
C30B O1B Lu1B 120.5(5)
C10B N1B C1B 119.1(6)
C10B N1B Lu1B 99.8(5)
C1B N1B Lu1B 141.1(5)
C14B N2B C10B 121.4(6)
C14B N2B Lu1B 148.6(5)
C10B N2B Lu1B 89.7(5)
C2B C1B N1B 119.8(7)
C2B C1B C6B 121.2(8)
N1B C1B C6B 119.0(8)
C1B C2B C3B 117.0(8)
C1B C2B C7B 121.5(8)
C3B C2B C7B 121.4(8)
C4B C3B C2B 122.8(9)
C4B C3B H3BA 118.6
C2B C3B H3BA 118.6
C5B C4B C3B 117.0(9)
C5B C4B C8B 123.3(9)
C3B C4B C8B 119.7(9)
C4B C5B C6B 123.6(9)
C4B C5B H5BA 118.2
C6B C5B H5BA 118.2
C5B C6B C1B 118.3(9)
C5B C6B C9B 120.7(8)
C1B C6B C9B 120.9(8)
C2B C7B H7BA 109.5
C2B C7B H7BB 109.5
H7BA C7B H7BB 109.5
C2B C7B H7BC 109.5
H7BA C7B H7BC 109.5
H7BB C7B H7BC 109.5
C4B C8B H8BA 109.5
C4B C8B H8BB 109.5
H8BA C8B H8BB 109.5
C4B C8B H8BC 109.5
H8BA C8B H8BC 109.5
H8BB C8B H8BC 109.5
C6B C9B H9BA 109.5
C6B C9B H9BB 109.5
H9BA C9B H9BB 109.5
C6B C9B H9BC 109.5
H9BA C9B H9BC 109.5
H9BB C9B H9BC 109.5
N1B C10B N2B 112.8(6)
N1B C10B C11B 126.8(8)
N2B C10B C11B 120.4(8)
N1B C10B Lu1B 51.6(4)
N2B C10B Lu1B 61.2(4)
C11B C10B Lu1B 175.0(7)
C12B C11B C10B 116.8(8)
C12B C11B H11B 121.6
C10B C11B H11B 121.6
C13B C12B C11B 121.7(8)
C13B C12B H12E 119.2
C11B C12B H12E 119.2
C12B C13B C14B 120.4(8)
C12B C13B H13B 119.8
C14B C13B H13B 119.8
N2B C14B C13B 119.2(8)
N2B C14B C15B 120.5(7)
C13B C14B C15B 120.3(8)
C20B C15B C16B 119.0(8)
C20B C15B C14B 119.9(7)
C16B C15B C14B 121.1(8)
C17B C16B C15B 119.7(8)
C17B C16B C21B 120.6(8)
C15B C16B C21B 119.7(7)
C18B C17B C16B 123.0(9)
C18B C17B H17B 118.5
C16B C17B H17B 118.5
C17B C18B C19B 117.2(9)
C17B C18B C24B 121.2(10)
C19B C18B C24B 121.7(10)
C20B C19B C18B 121.7(9)
C20B C19B H19B 119.2
C18B C19B H19B 119.2
C19B C20B C15B 119.5(8)
C19B C20B C27B 117.5(9)
C15B C20B C27B 122.9(8)
C16B C21B C22B 112.9(7)
C16B C21B C23B 111.4(7)
C22B C21B C23B 107.6(7)
C16B C21B H21B 108.3
C22B C21B H21B 108.3
C23B C21B H21B 108.3
C21B C22B H22D 109.5
C21B C22B H22E 109.5
H22D C22B H22E 109.5
C21B C22B H22F 109.5
H22D C22B H22F 109.5
H22E C22B H22F 109.5
C21B C23B H23D 109.5
C21B C23B H23E 109.5
H23D C23B H23E 109.5
C21B C23B H23F 109.5
H23D C23B H23F 109.5
H23E C23B H23F 109.5
C26B C24B C25B 115.0(10)
C26B C24B C18B 117.1(10)
C25B C24B C18B 108.0(9)
C26B C24B H24B 105.2
C25B C24B H24B 105.2
C18B C24B H24B 105.2
C24B C25B H25D 109.5
C24B C25B H25E 109.5
H25D C25B H25E 109.5
C24B C25B H25F 109.5
H25D C25B H25F 109.5
H25E C25B H25F 109.5
C24B C26B H26D 109.5
C24B C26B H26E 109.5
H26D C26B H26E 109.5
C24B C26B H26F 109.5
H26D C26B H26F 109.5
H26E C26B H26F 109.5
C20B C27B C28B 115.2(8)
C20B C27B C29B 109.8(8)
C28B C27B C29B 107.9(8)
C20B C27B H27B 107.9
C28B C27B H27B 107.9
C29B C27B H27B 107.9
C27B C28B H28D 109.5
C27B C28B H28E 109.5
H28D C28B H28E 109.5
C27B C28B H28F 109.5
H28D C28B H28F 109.5
H28E C28B H28F 109.5
C27B C29B H29D 109.5
C27B C29B H29E 109.5
H29D C29B H29E 109.5
C27B C29B H29F 109.5
H29D C29B H29F 109.5
H29E C29B H29F 109.5
O1B C30B C31B 103.7(7)
O1B C30B H30B 111.0
C31B C30B H30B 111.0
O1B C30B H30C 111.0
C31B C30B H30C 111.0
H30B C30B H30C 109.0
C32B C31B C30B 101.8(8)
C32B C31B H31D 111.4
C30B C31B H31D 111.4
C32B C31B H31E 111.4
C30B C31B H31E 111.4
H31D C31B H31E 109.3
C33B C32B C31B 103.0(8)
C33B C32B H32D 111.2
C31B C32B H32D 111.2
C33B C32B H32E 111.2
C31B C32B H32E 111.2
H32D C32B H32E 109.1
O1B C33B C32B 108.0(9)
O1B C33B H33D 110.1
C32B C33B H33D 110.1
O1B C33B H33E 110.1
C32B C33B H33E 110.1
H33D C33B H33E 108.4
N1C Lu1C O1C 138.9(2)
N1C Lu1C N2C 56.0(3)
O1C Lu1C N2C 85.4(2)
N1C Lu1C C10C 27.5(3)
O1C Lu1C C10C 112.4(2)
N2C Lu1C C10C 28.6(2)
N1C Lu1C Lu1B 110.00(18)
O1C Lu1C Lu1B 109.68(12)
N2C Lu1C Lu1B 143.09(16)
C10C Lu1C Lu1B 131.50(19)
N1C Lu1C Lu1A 114.94(18)
O1C Lu1C Lu1A 93.51(13)
N2C Lu1C Lu1A 154.45(15)
C10C Lu1C Lu1A 136.78(17)
Lu1B Lu1C Lu1A 60.811(13)
N1C Lu1C H2 94.0(6)
O1C Lu1C H2 111.0(6)
N2C Lu1C H2 105.4(3)
C10C Lu1C H2 102.9(5)
Lu1B Lu1C H2 38.0(2)
Lu1A Lu1C H2 98.8(2)
N1C Lu1C H3 103.7(3)
O1C Lu1C H3 80.8(3)
N2C Lu1C H3 118.0(2)
C10C Lu1C H3 111.4(3)
Lu1B Lu1C H3 98.02(18)
Lu1A Lu1C H3 37.21(18)
H2 Lu1C H3 136.0(3)
N1C Lu1C H4 83.4(3)
O1C Lu1C H4 134.5(2)
N2C Lu1C H4 139.3(3)
C10C Lu1C H4 110.9(3)
Lu1B Lu1C H4 43.97(16)
Lu1A Lu1C H4 43.37(18)
H2 Lu1C H4 71.7(3)
H3 Lu1C H4 70.8(2)
N1C Lu1C H5 148.8(3)
O1C Lu1C H5 71.8(2)
N2C Lu1C H5 154.1(2)
C10C Lu1C H5 175.2(3)
Lu1B Lu1C H5 43.73(19)
Lu1A Lu1C H5 43.23(17)
H2 Lu1C H5 73.0(5)
H3 Lu1C H5 71.1(3)
H4 Lu1C H5 65.7(2)
C33C O1C C30C 106.9(6)
C33C O1C Lu1C 123.2(5)
C30C O1C Lu1C 120.8(5)
C10C N1C C1C 117.2(7)
C10C N1C Lu1C 101.6(6)
C1C N1C Lu1C 140.9(5)
C14C N2C C10C 118.9(7)
C14C N2C Lu1C 151.3(6)
C10C N2C Lu1C 89.3(5)
C2C C1C C6C 120.8(9)
C2C C1C N1C 119.1(8)
C6C C1C N1C 119.9(8)
C1C C2C C3C 118.6(8)
C1C C2C C7C 122.0(9)
C3C C2C C7C 119.3(9)
C4C C3C C2C 122.4(9)
C4C C3C H3CA 118.8
C2C C3C H3CA 118.8
C5C C4C C3C 116.4(9)
C5C C4C C8C 121.6(9)
C3C C4C C8C 121.9(9)
C4C C5C C6C 124.6(8)
C4C C5C H5CA 117.7
C6C C5C H5CA 117.7
C1C C6C C5C 117.0(8)
C1C C6C C9C 118.9(8)
C5C C6C C9C 124.0(8)
C2C C7C H7CA 109.5
C2C C7C H7CB 109.5
H7CA C7C H7CB 109.5
C2C C7C H7CC 109.5
H7CA C7C H7CC 109.5
H7CB C7C H7CC 109.5
C4C C8C H8CA 109.5
C4C C8C H8CB 109.5
H8CA C8C H8CB 109.5
C4C C8C H8CC 109.5
H8CA C8C H8CC 109.5
H8CB C8C H8CC 109.5
C6C C9C H9CA 109.5
C6C C9C H9CB 109.5
H9CA C9C H9CB 109.5
C6C C9C H9CC 109.5
H9CA C9C H9CC 109.5
H9CB C9C H9CC 109.5
N1C C10C N2C 112.5(7)
N1C C10C C11C 125.8(9)
N2C C10C C11C 121.6(9)
N1C C10C Lu1C 50.9(4)
N2C C10C Lu1C 62.0(4)
C11C C10C Lu1C 171.2(6)
C12C C11C C10C 118.7(10)
C12C C11C H11E 120.7
C10C C11C H11E 120.7
C11C C12C C13C 120.4(9)
C11C C12C H12F 119.8
C13C C12C H12F 119.8
C14C C13C C12C 117.7(9)
C14C C13C H13C 121.2
C12C C13C H13C 121.2
N2C C14C C13C 122.4(9)
N2C C14C C15C 120.0(8)
C13C C14C C15C 117.6(9)
C16C C15C C20C 121.9(10)
C16C C15C C14C 123.9(9)
C20C C15C C14C 113.4(9)
C15C C16C C17C 119.2(9)
C15C C16C C21C 122.4(9)
C17C C16C C21C 118.4(9)
C16C C17C C18C 121.3(10)
C16C C17C H17C 119.3
C18C C17C H17C 119.3
C19C C18C C17C 117.8(9)
C19C C18C C24C 124.1(9)
C17C C18C C24C 118.1(9)
C18C C19C C20C 125.3(10)
C18C C19C H19C 117.4
C20C C19C H19C 117.4
C19C C20C C15C 114.1(10)
C19C C20C C27C 121.6(10)
C15C C20C C27C 124.1(9)
C23C C21C C16C 114.8(9)
C23C C21C C22C 110.4(8)
C16C C21C C22C 110.6(8)
C23C C21C H21C 106.9
C16C C21C H21C 106.9
C22C C21C H21C 106.9
C21C C22C H22G 109.5
C21C C22C H22H 109.5
H22G C22C H22H 109.5
C21C C22C H22I 109.5
H22G C22C H22I 109.5
H22H C22C H22I 109.5
C21C C23C H23G 109.5
C21C C23C H23H 109.5
H23G C23C H23H 109.5
C21C C23C H23I 109.5
H23G C23C H23I 109.5
H23H C23C H23I 109.5
C26C C24C C18C 113.7(8)
C26C C24C C25C 106.8(10)
C18C C24C C25C 118.9(8)
C26C C24C H24C 105.4
C18C C24C H24C 105.4
C25C C24C H24C 105.4
C24C C25C H25G 109.5
C24C C25C H25H 109.5
H25G C25C H25H 109.5
C24C C25C H25I 109.5
H25G C25C H25I 109.5
H25H C25C H25I 109.5
C24C C26C H26G 109.5
C24C C26C H26H 109.5
H26G C26C H26H 109.5
C24C C26C H26I 109.5
H26G C26C H26I 109.5
H26H C26C H26I 109.5
C28C C27C C20C 110.1(9)
C28C C27C C29C 108.7(9)
C20C C27C C29C 112.8(9)
C28C C27C H27C 108.4
C20C C27C H27C 108.4
C29C C27C H27C 108.4
C27C C28C H28G 109.5
C27C C28C H28H 109.5
H28G C28C H28H 109.5
C27C C28C H28I 109.5
H28G C28C H28I 109.5
H28H C28C H28I 109.5
C27C C29C H29G 109.5
C27C C29C H29H 109.5
H29G C29C H29H 109.5
C27C C29C H29I 109.5
H29G C29C H29I 109.5
H29H C29C H29I 109.5
C31C C30C O1C 105.0(7)
C31C C30C H30D 110.8
O1C C30C H30D 110.8
C31C C30C H30E 110.8
O1C C30C H30E 110.8
H30D C30C H30E 108.8
C32C C31C C30C 105.8(9)
C32C C31C H31F 110.6
C30C C31C H31F 110.6
C32C C31C H31G 110.6
C30C C31C H31G 110.6
H31F C31C H31G 108.7
C31C C32C C33C 103.8(8)
C31C C32C H32F 111.0
C33C C32C H32F 111.0
C31C C32C H32G 111.0
C33C C32C H32G 111.0
H32F C32C H32G 109.0
O1C C33C C32C 105.3(7)
O1C C33C H33F 110.7
C32C C33C H33F 110.7
O1C C33C H33G 110.7
C32C C33C H33G 110.7
H33F C33C H33G 108.8
C1S C2S C3S 123(2)
C1S C2S H2SA 106.5
C3S C2S H2SA 106.5
C1S C2S H2SB 106.5
C3S C2S H2SB 106.5
H2SA C2S H2SB 106.5
C4S C3S C2S 131(2)
C4S C3S H3SA 104.4
C2S C3S H3SA 104.4
C4S C3S H3SB 104.4
C2S C3S H3SB 104.4
H3SA C3S H3SB 105.6
C3S C4S C5S 125.9(16)
C3S C4S H4SA 105.8
C5S C4S H4SA 105.8
C3S C4S H4SB 105.8
C5S C4S H4SB 105.8
H4SA C4S H4SB 106.2
C6S C5S C4S 120.2(15)
C6S C5S H5SA 107.3
C4S C5S H5SA 107.3
C6S C5S H5SB 107.3
C4S C5S H5SB 107.3
H5SA C5S H5SB 106.9
C8S C7S H7SA 109.5
C8S C7S H7SB 109.5
H7SA C7S H7SB 109.5
C8S C7S H7SC 109.5
H7SA C7S H7SC 109.5
H7SB C7S H7SC 109.5
C7S C8S C9S 110.1(19)
C7S C8S H8SA 109.6
C9S C8S H8SA 109.6
C7S C8S H8SB 109.6
C9S C8S H8SB 109.6
H8SA C8S H8SB 108.2
C10S C9S C8S 119(2)
C10S C9S H9SA 107.7
C8S C9S H9SA 107.7
C10S C9S H9SB 107.7
C8S C9S H9SB 107.7
H9SA C9S H9SB 107.1
C9S C10S C11S 110.2(17)
C9S C10S H10A 109.6
C11S C10S H10A 109.6
C9S C10S H10B 109.6
C11S C10S H10B 109.6
H10A C10S H10B 108.1
C12S C11S C10S 112.1(16)
C12S C11S H11C 109.2
C10S C11S H11C 109.2
C12S C11S H11D 109.2
C10S C11S H11D 109.2
H11C C11S H11D 107.9
C11S C12S H12B 109.5
C11S C12S H12C 109.5
H12B C12S H12C 109.5
C11S C12S H12D 109.5
H12B C12S H12D 109.5
H12C C12S H12D 109.5

loop_
_geom_bond_atom_site_label_1
_geom_bond_atom_site_label_2
_geom_bond_distance
Lu1A N1A 2.325(7)
Lu1A C30A 2.367(8)
Lu1A N2A 2.439(5)
Lu1A C10A 2.825(9)
Lu1A Lu1C 3.3901(6)
Lu1A Lu1B 3.3995(6)
Lu1A H1 2.139(7)
Lu1A H3 2.129(7)
Lu1A H4 2.333(7)
Lu1A H5 2.328(7)
Si1A C30A 1.814(8)
Si1A C31A 1.820(10)
Si1A C32A 1.887(9)
Si1A C33A 1.889(9)
N1A C10A 1.367(10)
N1A C1A 1.418(10)
N2A C14A 1.328(9)
N2A C10A 1.406(11)
C1A C6A 1.343(11)
C1A C2A 1.401(11)
C2A C3A 1.385(13)
C2A C7A 1.472(13)
C3A C4A 1.369(14)
C3A H3AA 0.9500
C4A C5A 1.385(12)
C4A C8A 1.510(14)
C5A C6A 1.411(12)
C5A H5AA 0.9500
C6A C9A 1.504(11)
C7A H7AA 0.9800
C7A H7AB 0.9800
C7A H7AC 0.9800
C8A H8AA 0.9800
C8A H8AB 0.9800
C8A H8AC 0.9800
C9A H9AA 0.9800
C9A H9AB 0.9800
C9A H9AC 0.9800
C10A C11A 1.401(11)
C11A C12A 1.365(11)
C11A H11A 0.9500
C12A C13A 1.392(12)
C12A H12A 0.9500
C13A C14A 1.400(10)
C13A H13A 0.9500
C14A C15A 1.477(12)
C15A C20A 1.379(11)
C15A C16A 1.389(11)
C16A C17A 1.403(12)
C16A C21A 1.492(12)
C17A C18A 1.391(12)
C17A H17A 0.9500
C18A C19A 1.369(13)
C18A C24A 1.531(14)
C19A C20A 1.420(12)
C19A H19A 0.9500
C20A C27A 1.500(12)
C21A C22A 1.540(12)
C21A C23A 1.576(12)
C21A H21A 1.0000
C22A H22A 0.9800
C22A H22B 0.9800
C22A H22C 0.9800
C23A H23A 0.9800
C23A H23B 0.9800
C23A H23C 0.9800
C24A C25A 1.507(14)
C24A C26A 1.514(14)
C24A H24A 1.0000
C25A H25A 0.9800
C25A H25B 0.9800
C25A H25C 0.9800
C26A H26A 0.9800
C26A H26B 0.9800
C26A H26C 0.9800
C27A C28A 1.508(11)
C27A C29A 1.563(11)
C27A H27A 1.0000
C28A H28A 0.9800
C28A H28B 0.9800
C28A H28C 0.9800
C29A H29A 0.9800
C29A H29B 0.9800
C29A H29C 0.9800
C30A H30A 0.9900
C30A H30F 0.9900
C31A H31A 0.9800
C31A H31B 0.9800
C31A H31C 0.9800
C32A H32A 0.9800
C32A H32B 0.9800
C32A H32C 0.9800
C33A H33A 0.9800
C33A H33B 0.9800
C33A H33C 0.9800
Lu1B N1B 2.262(6)
Lu1B O1B 2.284(6)
Lu1B N2B 2.493(6)
Lu1B C10B 2.843(8)
Lu1B Lu1C 3.3259(6)
Lu1B H1 2.132(7)
Lu1B H2 2.110(9)
Lu1B H4 2.311(6)
Lu1B H5 2.301(7)
O1B C33B 1.404(11)
O1B C30B 1.473(11)
N1B C10B 1.380(10)
N1B C1B 1.395(10)
N2B C14B 1.328(10)
N2B C10B 1.381(10)
C1B C2B 1.394(12)
C1B C6B 1.405(11)
C2B C3B 1.415(12)
C2B C7B 1.484(11)
C3B C4B 1.388(12)
C3B H3BA 0.9500
C4B C5B 1.373(13)
C4B C8B 1.515(13)
C5B C6B 1.374(12)
C5B H5BA 0.9500
C6B C9B 1.502(13)
C7B H7BA 0.9800
C7B H7BB 0.9800
C7B H7BC 0.9800
C8B H8BA 0.9800
C8B H8BB 0.9800
C8B H8BC 0.9800
C9B H9BA 0.9800
C9B H9BB 0.9800
C9B H9BC 0.9800
C10B C11B 1.385(10)
C11B C12B 1.378(12)
C11B H11B 0.9500
C12B C13B 1.359(12)
C12B H12E 0.9500
C13B C14B 1.368(10)
C13B H13B 0.9500
C14B C15B 1.470(12)
C15B C20B 1.391(11)
C15B C16B 1.412(11)
C16B C17B 1.367(12)
C16B C21B 1.516(11)
C17B C18B 1.358(13)
C17B H17B 0.9500
C18B C19B 1.420(13)
C18B C24B 1.555(14)
C19B C20B 1.375(12)
C19B H19B 0.9500
C20B C27B 1.505(12)
C21B C22B 1.541(11)
C21B C23B 1.563(11)
C21B H21B 1.0000
C22B H22D 0.9800
C22B H22E 0.9800
C22B H22F 0.9800
C23B H23D 0.9800
C23B H23E 0.9800
C23B H23F 0.9800
C24B C26B 1.430(16)
C24B C25B 1.530(13)
C24B H24B 1.0000
C25B H25D 0.9800
C25B H25E 0.9800
C25B H25F 0.9800
C26B H26D 0.9800
C26B H26E 0.9800
C26B H26F 0.9800
C27B C28B 1.526(13)
C27B C29B 1.540(12)
C27B H27B 1.0000
C28B H28D 0.9800
C28B H28E 0.9800
C28B H28F 0.9800
C29B H29D 0.9800
C29B H29E 0.9800
C29B H29F 0.9800
C30B C31B 1.503(12)
C30B H30B 0.9900
C30B H30C 0.9900
C31B C32B 1.489(13)
C31B H31D 0.9900
C31B H31E 0.9900
C32B C33B 1.476(14)
C32B H32D 0.9900
C32B H32E 0.9900
C33B H33D 0.9900
C33B H33E 0.9900
Lu1C N1C 2.241(6)
Lu1C O1C 2.323(6)
Lu1C N2C 2.498(7)
Lu1C C10C 2.828(8)
Lu1C H2 2.113(8)
Lu1C H3 2.127(7)
Lu1C H4 2.308(7)
Lu1C H5 2.302(7)
O1C C33C 1.451(10)
O1C C30C 1.487(9)
N1C C10C 1.333(11)
N1C C1C 1.452(11)
N2C C14C 1.333(11)
N2C C10C 1.356(11)
C1C C2C 1.395(12)
C1C C6C 1.412(11)
C2C C3C 1.413(13)
C2C C7C 1.513(12)
C3C C4C 1.404(12)
C3C H3CA 0.9500
C4C C5C 1.367(12)
C4C C8C 1.446(13)
C5C C6C 1.412(12)
C5C H5CA 0.9500
C6C C9C 1.487(11)
C7C H7CA 0.9800
C7C H7CB 0.9800
C7C H7CC 0.9800
C8C H8CA 0.9800
C8C H8CB 0.9800
C8C H8CC 0.9800
C9C H9CA 0.9800
C9C H9CB 0.9800
C9C H9CC 0.9800
C10C C11C 1.401(11)
C11C C12C 1.339(13)
C11C H11E 0.9500
C12C C13C 1.415(14)
C12C H12F 0.9500
C13C C14C 1.379(12)
C13C H13C 0.9500
C14C C15C 1.500(13)
C15C C16C 1.330(13)
C15C C20C 1.479(13)
C16C C17C 1.386(13)
C16C C21C 1.517(12)
C17C C18C 1.394(12)
C17C H17C 0.9500
C18C C19C 1.348(13)
C18C C24C 1.544(14)
C19C C20C 1.364(13)
C19C H19C 0.9500
C20C C27C 1.494(14)
C21C C23C 1.478(14)
C21C C22C 1.562(13)
C21C H21C 1.0000
C22C H22G 0.9800
C22C H22H 0.9800
C22C H22I 0.9800
C23C H23G 0.9800
C23C H23H 0.9800
C23C H23I 0.9800
C24C C26C 1.499(13)
C24C C25C 1.546(13)
C24C H24C 1.0000
C25C H25G 0.9800
C25C H25H 0.9800
C25C H25I 0.9800
C26C H26G 0.9800
C26C H26H 0.9800
C26C H26I 0.9800
C27C C28C 1.472(14)
C27C C29C 1.506(13)
C27C H27C 1.0000
C28C H28G 0.9800
C28C H28H 0.9800
C28C H28I 0.9800
C29C H29G 0.9800
C29C H29H 0.9800
C29C H29I 0.9800
C30C C31C 1.441(13)
C30C H30D 0.9900
C30C H30E 0.9900
C31C C32C 1.427(13)
C31C H31F 0.9900
C31C H31G 0.9900
C32C C33C 1.520(12)
C32C H32F 0.9900
C32C H32G 0.9900
C33C H33F 0.9900
C33C H33G 0.9900
C1S C2S 1.35(3)
C1S H1SA 0.9800
C1S H1SB 0.9800
C1S H1SC 0.9800
C2S C3S 1.38(3)
C2S H2SA 0.9900
C2S H2SB 0.9900
C3S C4S 1.38(2)
C3S H3SA 0.9900
C3S H3SB 0.9900
C4S C5S 1.41(2)
C4S H4SA 0.9900
C4S H4SB 0.9900
C5S C6S 1.40(2)
C5S H5SA 0.9900
C5S H5SB 0.9900
C6S H6SA 0.9800
C6S H6SB 0.9800
C6S H6SC 0.9800
C7S C8S 1.57(3)
C7S H7SA 0.9800
C7S H7SB 0.9800
C7S H7SC 0.9800
C8S C9S 1.57(3)
C8S H8SA 0.9900
C8S H8SB 0.9900
C9S C10S 1.35(3)
C9S H9SA 0.9900
C9S H9SB 0.9900
C10S C11S 1.65(2)
C10S H10A 0.9900
C10S H10B 0.9900
C11S C12S 1.38(3)
C11S H11C 0.9900
C11S H11D 0.9900
C12S H12B 0.9800
C12S H12C 0.9800
C12S H12D 0.9800
